data_4501937
loop_
_publ_author_name
'Momose, Aaron Alexander'
'Bosch, Eric'

_publ_section_title
;
 Serendipity in the Crystallization of a Series of
 C-Alkylcalix[4]resorcinarenes from Alcoholic Solvents
;
_journal_issue 9
_journal_name_full 'Crystal Growth &amp; Design'
_journal_page_first 4043
_journal_paper_doi 10.1021/cg100737c
_journal_volume 10
_journal_year 2010
_chemical_formula_moiety 'C40 H48 O12.50, 4.5(C4 H10 O)'
_chemical_formula_sum 'C58 H93 O12.5'
_chemical_formula_weight 990.32
_chemical_name_common
;
C-Propylresorcinarene complex with t-butanol
;
_chemical_name_systematic
; 
 ? 
;
_space_group_crystal_system triclinic
_space_group_IT_number 2
_space_group_name_Hall '-P 1'
_space_group_name_H-M_alt 'P -1'
_symmetry_space_group_name_Hall '-P 1'
_symmetry_space_group_name_H-M 'P -1'
_atom_sites_solution_hydrogens geom
_atom_sites_solution_primary direct
_atom_sites_solution_secondary difmap
_audit_creation_method SHELXL-97
_cell_angle_alpha 104.8970(10)
_cell_angle_beta 113.0950(10)
_cell_angle_gamma 105.0250(10)
_cell_formula_units_Z 2
_cell_length_a 15.1886(8)
_cell_length_b 15.5624(8)
_cell_length_c 15.9778(14)
_cell_measurement_reflns_used 5865
_cell_measurement_temperature 135(2)
_cell_measurement_theta_max 27.06
_cell_measurement_theta_min 2.38
_cell_volume 3069.5(4)
_computing_cell_refinement 'Bruker SMART'
_computing_data_reduction 'Bruker SAINT'
_computing_structure_refinement 'SHELXL-97 (Sheldrick, 1997)'
_computing_structure_solution 'SHELXS-97 (Sheldrick, 1990)'
_diffrn_ambient_temperature 135(2)
_diffrn_detector_area_resol_mean 8.3660
_diffrn_measured_fraction_theta_full 1.000
_diffrn_measured_fraction_theta_max 1.000
_diffrn_measurement_device_type 'CCD area detector'
_diffrn_measurement_method 'phi and omega scans'
_diffrn_radiation_monochromator graphite
_diffrn_radiation_source 'fine-focus sealed tube'
_diffrn_radiation_type MoK\a
_diffrn_radiation_wavelength 0.71073
_diffrn_reflns_av_R_equivalents 0.0397
_diffrn_reflns_av_sigmaI/netI 0.0436
_diffrn_reflns_limit_h_max 18
_diffrn_reflns_limit_h_min -18
_diffrn_reflns_limit_k_max 18
_diffrn_reflns_limit_k_min -18
_diffrn_reflns_limit_l_max 18
_diffrn_reflns_limit_l_min -18
_diffrn_reflns_number 33061
_diffrn_reflns_theta_full 25.00
_diffrn_reflns_theta_max 25.00
_diffrn_reflns_theta_min 1.48
_exptl_absorpt_coefficient_mu 0.074
_exptl_absorpt_correction_T_max 0.9725
_exptl_absorpt_correction_T_min 0.9627
_exptl_absorpt_correction_type multi-scan
_exptl_absorpt_process_details 'SADABS V2008/1 (Bruker AXS)'
_exptl_crystal_colour colourless
_exptl_crystal_density_diffrn 1.071
_exptl_crystal_density_method 'not measured'
_exptl_crystal_description irregular
_exptl_crystal_F_000 1082
_exptl_crystal_size_max 0.52
_exptl_crystal_size_mid 0.42
_exptl_crystal_size_min 0.38
_refine_diff_density_max 0.617
_refine_diff_density_min -0.408
_refine_diff_density_rms 0.044
_refine_ls_extinction_method none
_refine_ls_goodness_of_fit_ref 1.023
_refine_ls_hydrogen_treatment mixed
_refine_ls_matrix_type full
_refine_ls_number_parameters 846
_refine_ls_number_reflns 10789
_refine_ls_number_restraints 2
_refine_ls_restrained_S_all 1.023
_refine_ls_R_factor_all 0.0831
_refine_ls_R_factor_gt 0.0531
_refine_ls_shift/su_max 0.001
_refine_ls_shift/su_mean 0.000
_refine_ls_structure_factor_coef Fsqd
_refine_ls_weighting_details 'calc w=1/[\s^2^(Fo^2^)+(0.0671P)^2^+1.5462P] where P=(Fo^2^+2Fc^2^)/3'
_refine_ls_weighting_scheme calc
_refine_ls_wR_factor_gt 0.1303
_refine_ls_wR_factor_ref 0.1546
_reflns_number_gt 7398
_reflns_number_total 10789
_reflns_threshold_expression >2sigma(I)
_cod_data_source_file cg100737c_si_001.cif
_cod_data_source_block com02
_cod_original_formula_sum 'C58 H93 O12.50'
_cod_database_code 4501937

loop_
_symmetry_equiv_pos_as_xyz
'x, y, z'
'-x, -y, -z'

loop_
_atom_site_label
_atom_site_type_symbol
_atom_site_fract_x
_atom_site_fract_y
_atom_site_fract_z
_atom_site_U_iso_or_equiv
_atom_site_adp_type
_atom_site_occupancy
_atom_site_symmetry_multiplicity
_atom_site_calc_flag
_atom_site_refinement_flags
_atom_site_disorder_assembly
_atom_site_disorder_group
O1 O 0.94633(13) 0.12687(12) 0.34480(13) 0.0404(4) Uani 1 1 d . . .
C1 C 0.77483(16) 0.15479(14) 0.44923(15) 0.0243(5) Uani 1 1 d . . .
H1 H 0.7040 0.1458 0.4278 0.029 Uiso 1 1 calc R . .
H4O H 0.811(4) 0.633(3) 0.682(3) 0.140(16) Uiso 1 1 d . . .
H8O H 0.897(4) 0.201(3) 0.165(3) 0.140(17) Uiso 1 1 d . . .
H1O H 0.908(4) 0.141(3) 0.283(3) 0.136(16) Uiso 1 1 d . . .
H2O H 1.089(3) 0.247(3) 0.692(3) 0.107(13) Uiso 1 1 d . . .
H7O H 0.753(3) 0.419(3) 0.111(3) 0.127(15) Uiso 1 1 d . . .
H6O H 0.694(3) 0.489(3) 0.210(3) 0.100(12) Uiso 1 1 d . . .
H3O H 1.001(3) 0.331(3) 0.754(3) 0.092(12) Uiso 1 1 d . . .
O2 O 1.01692(12) 0.23951(11) 0.68087(11) 0.0343(4) Uani 1 1 d . . .
C2 C 0.80452(16) 0.13119(14) 0.37703(15) 0.0251(5) Uani 1 1 d . . .
O3 O 0.99490(11) 0.38301(12) 0.79482(11) 0.0333(4) Uani 1 1 d . . .
C3 C 0.90956(17) 0.14696(15) 0.41123(16) 0.0290(5) Uani 1 1 d . . .
O4 O 0.84894(12) 0.61138(10) 0.74181(12) 0.0361(4) Uani 1 1 d . . .
C4 C 0.97946(17) 0.18150(16) 0.51111(17) 0.0315(5) Uani 1 1 d . . .
H4 H 1.0502 0.1901 0.5325 0.038 Uiso 1 1 calc R . .
O5 O 0.75149(12) 0.65439(10) 0.58738(11) 0.0350(4) Uani 1 1 d . . .
H5O H 0.7793 0.7068 0.5841 0.042 Uiso 1 1 calc R . .
C5 C 0.94661(16) 0.20370(15) 0.58029(16) 0.0277(5) Uani 1 1 d . . .
O6 O 0.68231(13) 0.54047(12) 0.25228(12) 0.0370(4) Uani 1 1 d . . .
C6 C 0.84289(15) 0.19069(14) 0.55078(15) 0.0232(4) Uani 1 1 d . . .
O7 O 0.70552(15) 0.39986(12) 0.13869(13) 0.0443(4) Uani 1 1 d . . .
C7 C 0.80755(15) 0.21742(14) 0.62741(15) 0.0234(4) Uani 1 1 d . . .
H7 H 0.8572 0.2136 0.6884 0.028 Uiso 1 1 calc R . .
O8 O 0.85434(13) 0.16835(13) 0.18769(13) 0.0420(4) Uani 1 1 d . . .
C8 C 0.81903(15) 0.32308(14) 0.65739(14) 0.0224(4) Uani 1 1 d . . .
C9 C 0.91062(15) 0.39963(15) 0.73732(15) 0.0245(5) Uani 1 1 d . . .
C10 C 0.91994(16) 0.49467(15) 0.76366(15) 0.0273(5) Uani 1 1 d . . .
H10 H 0.9833 0.5457 0.8178 0.033 Uiso 1 1 calc R . .
C11 C 0.83720(16) 0.51551(14) 0.71139(15) 0.0250(5) Uani 1 1 d . . .
C12 C 0.74373(15) 0.44215(14) 0.63085(14) 0.0216(4) Uani 1 1 d . . .
O13 O 0.9033(6) 0.4257(6) 0.4761(7) 0.150(3) Uani 0.50 1 d P . .
H13O H 0.8825 0.4471 0.5154 0.180 Uiso 0.50 1 calc PR . .
C13 C 0.73874(15) 0.34791(14) 0.60584(14) 0.0215(4) Uani 1 1 d . . .
H13 H 0.6765 0.2972 0.5499 0.026 Uiso 1 1 calc R . .
C14 C 0.65211(15) 0.46505(14) 0.57294(15) 0.0228(4) Uani 1 1 d . . .
H14 H 0.6607 0.5276 0.6193 0.027 Uiso 1 1 calc R . .
C15 C 0.65864(15) 0.48376(14) 0.48616(15) 0.0228(4) Uani 1 1 d . . .
C16 C 0.70914(16) 0.57793(15) 0.49690(16) 0.0266(5) Uani 1 1 d . . .
C17 C 0.71707(16) 0.59545(15) 0.41886(16) 0.0286(5) Uani 1 1 d . . .
H17 H 0.7518 0.6600 0.4275 0.034 Uiso 1 1 calc R . .
C18 C 0.67428(17) 0.51876(15) 0.32840(16) 0.0282(5) Uani 1 1 d . . .
C19 C 0.62192(15) 0.42341(15) 0.31312(15) 0.0243(5) Uani 1 1 d . . .
C20 C 0.61768(15) 0.40907(14) 0.39418(15) 0.0238(4) Uani 1 1 d . . .
H20 H 0.5848 0.3443 0.3861 0.029 Uiso 1 1 calc R . .
C21 C 0.57099(16) 0.33932(15) 0.21258(15) 0.0275(5) Uani 1 1 d . . .
H21 H 0.5573 0.3680 0.1619 0.033 Uiso 1 1 calc R . .
C22 C 0.64639(16) 0.29311(15) 0.20624(15) 0.0264(5) Uani 1 1 d . . .
C23 C 0.71187(18) 0.32561(15) 0.16941(16) 0.0312(5) Uani 1 1 d . . .
C24 C 0.78088(18) 0.28482(16) 0.16353(16) 0.0347(5) Uani 1 1 d . . .
H24 H 0.8249 0.3080 0.1382 0.042 Uiso 1 1 calc R . .
C25 C 0.78592(17) 0.21014(16) 0.19455(16) 0.0311(5) Uani 1 1 d . . .
C26 C 0.72278(16) 0.17526(15) 0.23253(15) 0.0263(5) Uani 1 1 d . . .
C27 C 0.65534(16) 0.21937(14) 0.23816(14) 0.0251(5) Uani 1 1 d . . .
H27 H 0.6129 0.1977 0.2655 0.030 Uiso 1 1 calc R . .
C28 C 0.72746(16) 0.09252(15) 0.26645(15) 0.0274(5) Uani 1 1 d . . .
H28 H 0.7562 0.0558 0.2308 0.033 Uiso 1 1 calc R . .
C29 C 0.69797(16) 0.14508(15) 0.59511(16) 0.0269(5) Uani 1 1 d . . .
H29A H 0.6455 0.1516 0.5389 0.032 Uiso 1 1 calc R . .
H29B H 0.6940 0.0781 0.5711 0.032 Uiso 1 1 calc R . .
C30 C 0.67021(19) 0.15982(18) 0.67784(18) 0.0390(6) Uani 1 1 d . . .
H30A H 0.6781 0.2279 0.7046 0.047 Uiso 1 1 calc R . .
H30B H 0.7201 0.1494 0.7325 0.047 Uiso 1 1 calc R . .
C31 C 0.5593(2) 0.0917(2) 0.6435(2) 0.0636(9) Uani 1 1 d . . .
H31A H 0.5520 0.0242 0.6202 0.095 Uiso 1 1 calc R . .
H31B H 0.5095 0.1013 0.5892 0.095 Uiso 1 1 calc R . .
H31C H 0.5450 0.1056 0.6992 0.095 Uiso 1 1 calc R . .
C32 C 0.54471(16) 0.38867(15) 0.54163(16) 0.0271(5) Uani 1 1 d . . .
H32A H 0.4895 0.4088 0.5058 0.032 Uiso 1 1 calc R . .
H32B H 0.5330 0.3257 0.4948 0.032 Uiso 1 1 calc R . .
C33 C 0.53374(18) 0.37416(17) 0.62852(17) 0.0346(5) Uani 1 1 d . . .
H33A H 0.4607 0.3297 0.6033 0.042 Uiso 1 1 calc R . .
H33B H 0.5798 0.3426 0.6567 0.042 Uiso 1 1 calc R . .
C34 C 0.56119(19) 0.46794(19) 0.71041(18) 0.0408(6) Uani 1 1 d . . .
H34A H 0.5243 0.5050 0.6815 0.061 Uiso 1 1 calc R . .
H34B H 0.6369 0.5066 0.7454 0.061 Uiso 1 1 calc R . .
H34C H 0.5401 0.4530 0.7574 0.061 Uiso 1 1 calc R . .
C35 C 0.46383(17) 0.26511(16) 0.18506(16) 0.0312(5) Uani 1 1 d . . .
H35A H 0.4744 0.2330 0.2321 0.037 Uiso 1 1 calc R . .
H35B H 0.4197 0.3001 0.1925 0.037 Uiso 1 1 calc R . .
C36 C 0.4069(2) 0.18823(19) 0.07999(18) 0.0465(6) Uani 1 1 d . . .
H36A H 0.4485 0.1498 0.0740 0.056 Uiso 1 1 calc R . .
H36B H 0.4014 0.2206 0.0334 0.056 Uiso 1 1 calc R . .
C37 C 0.2982(2) 0.1200(2) 0.0501(2) 0.0731(10) Uani 1 1 d . . .
H37A H 0.2566 0.1576 0.0562 0.110 Uiso 1 1 calc R . .
H37B H 0.3032 0.0851 0.0937 0.110 Uiso 1 1 calc R . .
H37C H 0.2643 0.0732 -0.0190 0.110 Uiso 1 1 calc R . .
C38 C 0.61875(17) 0.01965(15) 0.23548(16) 0.0303(5) Uani 1 1 d . . .
H38A H 0.6268 -0.0301 0.2625 0.036 Uiso 1 1 calc R . .
H38B H 0.5847 0.0542 0.2648 0.036 Uiso 1 1 calc R . .
C39 C 0.54853(19) -0.03066(18) 0.12297(17) 0.0433(6) Uani 1 1 d . . .
H39A H 0.5437 0.0195 0.0959 0.052 Uiso 1 1 calc R . .
H39B H 0.5813 -0.0675 0.0943 0.052 Uiso 1 1 calc R . .
C40 C 0.4397(2) -0.0991(2) 0.0905(2) 0.0712(10) Uani 1 1 d . . .
H40A H 0.4052 -0.0627 0.1158 0.107 Uiso 1 1 calc R . .
H40B H 0.4436 -0.1492 0.1168 0.107 Uiso 1 1 calc R . .
H40C H 0.3993 -0.1300 0.0177 0.107 Uiso 1 1 calc R . .
C57 C 0.9807(8) 0.5852(7) 0.5685(6) 0.173(4) Uani 0.75 1 d P . .
H57A H 1.0391 0.6482 0.5964 0.259 Uiso 0.75 1 calc PR . .
H57B H 0.9765 0.5692 0.6226 0.259 Uiso 0.75 1 calc PR . .
H57C H 0.9152 0.5885 0.5269 0.259 Uiso 0.75 1 calc PR . .
C58 C 1.0000 0.5000 0.5000 0.139(3) Uani 1 2 d S . .
C59 C 0.9326(7) 0.5195(7) 0.3991(6) 0.180(4) Uani 0.75 1 d P . .
H59A H 0.9808 0.5701 0.3931 0.269 Uiso 0.75 1 calc PR . .
H59B H 0.8795 0.5405 0.4063 0.269 Uiso 0.75 1 calc PR . .
H59C H 0.8983 0.4592 0.3393 0.269 Uiso 0.75 1 calc PR . .
O9A O 0.84805(15) 0.82998(12) 0.59898(16) 0.0546(5) Uani 0.538(7) 1 d PD A 2
O10A O 0.78660(14) 0.72472(14) 0.27658(14) 0.0452(5) Uani 0.491(7) 1 d P B 3
O11A O 0.8323(14) 0.4564(12) 0.0658(11) 0.049(4) Uani 0.514(6) 1 d P C 7
O12A O 0.9714(12) 0.2519(8) 0.1087(11) 0.040(2) Uani 0.589(7) 1 d P D 5
C41A C 0.8881(8) 0.9130(6) 0.7562(5) 0.116(4) Uani 0.538(7) 1 d P A 2
H41A H 0.8513 0.8535 0.7599 0.174 Uiso 0.538(7) 1 calc PR A 2
H41B H 0.8890 0.9691 0.8023 0.174 Uiso 0.538(7) 1 calc PR A 2
H41C H 0.9602 0.9208 0.7744 0.174 Uiso 0.538(7) 1 calc PR A 2
C42A C 0.8319(8) 0.9064(7) 0.6504(8) 0.054(3) Uani 0.538(7) 1 d P A 2
C43A C 0.8904(13) 0.9976(8) 0.6479(17) 0.153(10) Uani 0.538(7) 1 d P A 2
H43A H 0.8558 0.9953 0.5806 0.230 Uiso 0.538(7) 1 calc PR A 2
H43B H 0.9623 1.0043 0.6665 0.230 Uiso 0.538(7) 1 calc PR A 2
H43C H 0.8918 1.0534 0.6948 0.230 Uiso 0.538(7) 1 calc PR A 2
C44A C 0.7122(13) 0.8788(10) 0.6033(18) 0.103(7) Uani 0.538(7) 1 d P A 2
H44A H 0.6783 0.8178 0.6064 0.155 Uiso 0.538(7) 1 calc PR A 2
H44B H 0.6835 0.8706 0.5337 0.155 Uiso 0.538(7) 1 calc PR A 2
H44C H 0.6993 0.9305 0.6400 0.155 Uiso 0.538(7) 1 calc PR A 2
C45A C 0.6686(10) 0.7808(8) 0.3010(10) 0.130(5) Uani 0.491(7) 1 d P B 3
H45A H 0.6314 0.7158 0.2947 0.196 Uiso 0.491(7) 1 calc PR B 3
H45B H 0.6185 0.8093 0.2765 0.196 Uiso 0.491(7) 1 calc PR B 3
H45C H 0.7202 0.8221 0.3710 0.196 Uiso 0.491(7) 1 calc PR B 3
C46A C 0.7221(7) 0.7736(7) 0.2425(8) 0.051(2) Uani 0.491(7) 1 d P B 3
C47A C 0.7914(15) 0.8555(15) 0.246(2) 0.276(16) Uani 0.491(7) 1 d P B 3
H47A H 0.8210 0.8349 0.2041 0.415 Uiso 0.491(7) 1 calc PR B 3
H47B H 0.8480 0.8948 0.3150 0.415 Uiso 0.491(7) 1 calc PR B 3
H47C H 0.7539 0.8943 0.2224 0.415 Uiso 0.491(7) 1 calc PR B 3
C48A C 0.6275(9) 0.7029(9) 0.1344(9) 0.116(4) Uani 0.491(7) 1 d P B 3
H48A H 0.5848 0.6457 0.1373 0.174 Uiso 0.491(7) 1 calc PR B 3
H48B H 0.6549 0.6822 0.0901 0.174 Uiso 0.491(7) 1 calc PR B 3
H48C H 0.5844 0.7371 0.1089 0.174 Uiso 0.491(7) 1 calc PR B 3
C49A C 0.7374(5) 0.5410(4) -0.0005(4) 0.0592(19) Uani 0.514(6) 1 d P C 7
H49A H 0.8014 0.6010 0.0409 0.089 Uiso 0.514(6) 1 calc PR C 7
H49B H 0.7008 0.5306 0.0370 0.089 Uiso 0.514(6) 1 calc PR C 7
H49C H 0.6918 0.5466 -0.0605 0.089 Uiso 0.514(6) 1 calc PR C 7
C50A C 0.7654(8) 0.4564(9) -0.0294(8) 0.036(2) Uani 0.514(6) 1 d P C 7
C51A C 0.8290(5) 0.4708(6) -0.0803(5) 0.061(2) Uani 0.514(6) 1 d P C 7
H51A H 0.8898 0.5334 -0.0392 0.091 Uiso 0.514(6) 1 calc PR C 7
H51B H 0.7860 0.4704 -0.1450 0.091 Uiso 0.514(6) 1 calc PR C 7
H51C H 0.8529 0.4182 -0.0900 0.091 Uiso 0.514(6) 1 calc PR C 7
C52A C 0.6746(2) 0.3635(2) -0.09127(19) 0.0536(7) Uani 0.514(6) 1 d P C 7
H52A H 0.6980 0.3114 -0.1067 0.080 Uiso 0.514(6) 1 calc PR C 7
H52B H 0.6284 0.3659 -0.1532 0.080 Uiso 0.514(6) 1 calc PR C 7
H52C H 0.6365 0.3510 -0.0554 0.080 Uiso 0.514(6) 1 calc PR C 7
C53A C 1.0133(9) 0.1172(6) 0.0803(9) 0.155(5) Uani 0.589(7) 1 d P D 5
H53A H 1.0839 0.1602 0.1356 0.233 Uiso 0.589(7) 1 calc PR D 5
H53B H 1.0173 0.0677 0.0313 0.233 Uiso 0.589(7) 1 calc PR D 5
H53C H 0.9709 0.0853 0.1054 0.233 Uiso 0.589(7) 1 calc PR D 5
C54A C 0.9640(13) 0.1755(9) 0.0322(12) 0.072(4) Uani 0.589(7) 1 d P D 5
C55A C 1.0300(6) 0.2266(5) -0.0072(5) 0.083(2) Uiso 0.589(7) 1 d P D 5
H55D H 0.9968 0.2645 -0.0387 0.124 Uiso 0.589(7) 1 calc PR D 5
H55E H 1.0346 0.1778 -0.0562 0.124 Uiso 0.589(7) 1 calc PR D 5
H55F H 1.1004 0.2702 0.0481 0.124 Uiso 0.589(7) 1 calc PR D 5
C56A C 0.8635(10) 0.1055(8) -0.0443(9) 0.085(4) Uani 0.589(7) 1 d P D 5
H56A H 0.8249 0.1372 -0.0810 0.128 Uiso 0.589(7) 1 calc PR D 5
H56B H 0.8253 0.0753 -0.0150 0.128 Uiso 0.589(7) 1 calc PR D 5
H56C H 0.8706 0.0555 -0.0898 0.128 Uiso 0.589(7) 1 calc PR D 5
O9B O 0.84805(15) 0.82998(12) 0.59898(16) 0.0546(5) Uani 0.462(7) 1 d PD A 1
O10B O 0.78660(14) 0.72472(14) 0.27658(14) 0.0452(5) Uani 0.509(7) 1 d P B 4
O11B O 0.8171(13) 0.4578(10) 0.0667(11) 0.045(4) Uani 0.486(6) 1 d P C 8
O12B O 0.9636(16) 0.2275(12) 0.1128(15) 0.039(3) Uani 0.411(7) 1 d P D 6
C41B C 0.7255(17) 0.8777(13) 0.6259(19) 0.085(6) Uani 0.462(7) 1 d P A 1
H41D H 0.6749 0.8117 0.5774 0.127 Uiso 0.462(7) 1 calc PR A 1
H41E H 0.6913 0.9229 0.6199 0.127 Uiso 0.462(7) 1 calc PR A 1
H41F H 0.7517 0.8794 0.6932 0.127 Uiso 0.462(7) 1 calc PR A 1
C42B C 0.8175(9) 0.9076(8) 0.6056(7) 0.040(2) Uani 0.462(7) 1 d P A 1
C43B C 0.7929(11) 0.9116(8) 0.5086(7) 0.130(5) Uani 0.462(7) 1 d P A 1
H43D H 0.7450 0.8467 0.4557 0.195 Uiso 0.462(7) 1 calc PR A 1
H43E H 0.8576 0.9333 0.5052 0.195 Uiso 0.462(7) 1 calc PR A 1
H43F H 0.7598 0.9573 0.5001 0.195 Uiso 0.462(7) 1 calc PR A 1
C44B C 0.8869(10) 1.0032(11) 0.6796(13) 0.087(5) Uani 0.462(7) 1 d P A 1
H44D H 0.9053 1.0032 0.7456 0.130 Uiso 0.462(7) 1 calc PR A 1
H44E H 0.8527 1.0479 0.6695 0.130 Uiso 0.462(7) 1 calc PR A 1
H44F H 0.9506 1.0242 0.6745 0.130 Uiso 0.462(7) 1 calc PR A 1
C45B C 0.6224(5) 0.7360(5) 0.1958(7) 0.062(2) Uani 0.509(7) 1 d P B 4
H45D H 0.6337 0.7825 0.2574 0.093 Uiso 0.509(7) 1 calc PR B 4
H45E H 0.5874 0.6696 0.1878 0.093 Uiso 0.509(7) 1 calc PR B 4
H45F H 0.5786 0.7471 0.1391 0.093 Uiso 0.509(7) 1 calc PR B 4
C46B C 0.7292(6) 0.7498(5) 0.2007(6) 0.0415(18) Uani 0.509(7) 1 d P B 4
C47B C 0.7229(6) 0.6808(5) 0.1081(4) 0.079(3) Uani 0.509(7) 1 d P B 4
H47D H 0.7937 0.6942 0.1177 0.118 Uiso 0.509(7) 1 calc PR B 4
H47E H 0.6815 0.6911 0.0497 0.118 Uiso 0.509(7) 1 calc PR B 4
H47F H 0.6895 0.6133 0.0980 0.118 Uiso 0.509(7) 1 calc PR B 4
C48B C 0.7827(7) 0.8548(6) 0.2218(5) 0.048(2) Uani 0.509(7) 1 d P B 4
H48D H 0.7858 0.8962 0.2815 0.072 Uiso 0.509(7) 1 calc PR B 4
H48E H 0.7432 0.8683 0.1651 0.072 Uiso 0.509(7) 1 calc PR B 4
H48F H 0.8538 0.8683 0.2325 0.072 Uiso 0.509(7) 1 calc PR B 4
C49B C 0.8076(6) 0.5251(5) -0.0579(5) 0.0573(19) Uani 0.486(6) 1 d P C 8
H49D H 0.7626 0.5559 -0.0457 0.086 Uiso 0.486(6) 1 calc PR C 8
H49E H 0.7889 0.5051 -0.1281 0.086 Uiso 0.486(6) 1 calc PR C 8
H49F H 0.8809 0.5715 -0.0162 0.086 Uiso 0.486(6) 1 calc PR C 8
C50B C 0.7924(8) 0.4367(9) -0.0330(9) 0.035(2) Uani 0.486(6) 1 d P C 8
C51B C 0.8616(5) 0.3877(5) -0.0499(5) 0.063(2) Uani 0.486(6) 1 d P C 8
H51D H 0.8501 0.3306 -0.0337 0.095 Uiso 0.486(6) 1 calc PR C 8
H51E H 0.9352 0.4334 -0.0072 0.095 Uiso 0.486(6) 1 calc PR C 8
H51F H 0.8444 0.3673 -0.1198 0.095 Uiso 0.486(6) 1 calc PR C 8
C52B C 0.6746(2) 0.3635(2) -0.09127(19) 0.0536(7) Uani 0.486(6) 1 d P C 8
H52D H 0.6675 0.3091 -0.0707 0.080 Uiso 0.486(6) 1 calc PR C 8
H52E H 0.6503 0.3389 -0.1628 0.080 Uiso 0.486(6) 1 calc PR C 8
H52F H 0.6325 0.3969 -0.0767 0.080 Uiso 0.486(6) 1 calc PR C 8
C53B C 0.9313(8) 0.2715(6) -0.0264(6) 0.089(4) Uani 0.411(7) 1 d P D 6
H53D H 0.9954 0.3302 0.0036 0.133 Uiso 0.411(7) 1 calc PR D 6
H53E H 0.8801 0.2883 -0.0108 0.133 Uiso 0.411(7) 1 calc PR D 6
H53F H 0.9022 0.2431 -0.0986 0.133 Uiso 0.411(7) 1 calc PR D 6
C54B C 0.9565(11) 0.1988(10) 0.0149(11) 0.029(2) Uani 0.411(7) 1 d P D 6
C55B C 1.0532(6) 0.1951(6) 0.0159(6) 0.055(2) Uiso 0.411(7) 1 d P D 6
H55A H 1.1089 0.2609 0.0519 0.083 Uiso 0.411(7) 1 calc PR D 6
H55B H 1.0400 0.1687 -0.0526 0.083 Uiso 0.411(7) 1 calc PR D 6
H55C H 1.0748 0.1534 0.0490 0.083 Uiso 0.411(7) 1 calc PR D 6
C56B C 0.8454(19) 0.1252(18) -0.0459(10) 0.163(13) Uani 0.411(7) 1 d P D 6
H56D H 0.8012 0.1509 -0.0255 0.245 Uiso 0.411(7) 1 calc PR D 6
H56E H 0.8412 0.0652 -0.0355 0.245 Uiso 0.411(7) 1 calc PR D 6
H56F H 0.8210 0.1114 -0.1165 0.245 Uiso 0.411(7) 1 calc PR D 6
H9O H 0.9237(13) 0.850(3) 0.620(3) 0.130(16) Uiso 0.538(7) 1 d PD A 2
H10O H 0.753(3) 0.669(2) 0.270(2) 0.073(11) Uiso 0.491(7) 1 d P B 3
H11O H 0.875(4) 0.503(3) 0.105(3) 0.11(2) Uiso 0.514(6) 1 d P C 7
H12O H 1.031(4) 0.287(4) 0.155(4) 0.16(2) Uiso 0.589(7) 1 d P D 5
H9X H 0.9237(13) 0.850(3) 0.620(3) 0.130(16) Uiso 0.462(7) 1 d PD A 1
H10X H 0.753(3) 0.669(2) 0.270(2) 0.073(11) Uiso 0.509(7) 1 d P B 4
H11X H 0.875(4) 0.503(3) 0.105(3) 0.11(2) Uiso 0.486(6) 1 d P C 8
H12X H 1.031(4) 0.287(4) 0.155(4) 0.16(2) Uiso 0.411(7) 1 d P D 6

loop_
_atom_site_aniso_label
_atom_site_aniso_U_11
_atom_site_aniso_U_22
_atom_site_aniso_U_33
_atom_site_aniso_U_23
_atom_site_aniso_U_13
_atom_site_aniso_U_12
O1 0.0392(10) 0.0495(11) 0.0459(10) 0.0179(9) 0.0309(9) 0.0225(8)
C1 0.0219(11) 0.0205(10) 0.0298(12) 0.0093(9) 0.0128(9) 0.0085(9)
O2 0.0246(8) 0.0402(9) 0.0318(9) 0.0127(7) 0.0081(7) 0.0148(7)
C2 0.0266(11) 0.0186(10) 0.0306(12) 0.0082(9) 0.0161(10) 0.0084(9)
O3 0.0264(8) 0.0377(9) 0.0283(8) 0.0109(7) 0.0065(7) 0.0154(7)
C3 0.0281(12) 0.0272(12) 0.0366(13) 0.0114(10) 0.0206(11) 0.0123(9)
O4 0.0407(9) 0.0210(8) 0.0344(9) 0.0044(7) 0.0128(8) 0.0110(7)
C4 0.0222(11) 0.0322(12) 0.0400(13) 0.0126(10) 0.0153(10) 0.0129(10)
O5 0.0431(9) 0.0191(8) 0.0369(9) 0.0076(7) 0.0180(8) 0.0102(7)
C5 0.0239(11) 0.0250(11) 0.0307(12) 0.0104(9) 0.0107(10) 0.0100(9)
O6 0.0496(10) 0.0332(9) 0.0411(9) 0.0228(8) 0.0293(8) 0.0165(8)
C6 0.0242(11) 0.0185(10) 0.0295(11) 0.0111(9) 0.0141(9) 0.0095(9)
O7 0.0692(12) 0.0376(10) 0.0459(10) 0.0250(8) 0.0415(10) 0.0207(9)
C7 0.0230(11) 0.0232(11) 0.0243(11) 0.0115(9) 0.0105(9) 0.0099(9)
O8 0.0405(10) 0.0534(11) 0.0438(10) 0.0171(9) 0.0310(9) 0.0218(9)
C8 0.0230(11) 0.0264(11) 0.0207(10) 0.0111(9) 0.0125(9) 0.0097(9)
C9 0.0220(11) 0.0304(12) 0.0213(11) 0.0109(9) 0.0103(9) 0.0111(9)
C10 0.0219(11) 0.0273(12) 0.0208(11) 0.0042(9) 0.0063(9) 0.0047(9)
C11 0.0284(11) 0.0182(10) 0.0248(11) 0.0048(9) 0.0132(9) 0.0080(9)
C12 0.0226(11) 0.0208(10) 0.0221(10) 0.0078(9) 0.0127(9) 0.0080(8)
O13 0.101(5) 0.142(6) 0.172(8) 0.048(5) 0.071(5) 0.006(5)
C13 0.0198(10) 0.0224(11) 0.0193(10) 0.0068(8) 0.0098(9) 0.0054(8)
C14 0.0230(11) 0.0202(10) 0.0250(11) 0.0068(9) 0.0127(9) 0.0093(9)
C15 0.0202(10) 0.0223(11) 0.0270(11) 0.0108(9) 0.0107(9) 0.0104(9)
C16 0.0240(11) 0.0229(11) 0.0300(12) 0.0087(9) 0.0117(9) 0.0098(9)
C17 0.0282(12) 0.0198(11) 0.0392(13) 0.0145(10) 0.0172(10) 0.0079(9)
C18 0.0295(12) 0.0285(12) 0.0350(12) 0.0183(10) 0.0193(10) 0.0131(10)
C19 0.0225(11) 0.0254(11) 0.0271(11) 0.0126(9) 0.0121(9) 0.0109(9)
C20 0.0219(11) 0.0194(10) 0.0305(12) 0.0115(9) 0.0123(9) 0.0084(9)
C21 0.0293(12) 0.0291(12) 0.0249(11) 0.0142(9) 0.0137(10) 0.0091(10)
C22 0.0279(11) 0.0234(11) 0.0194(10) 0.0041(9) 0.0106(9) 0.0043(9)
C23 0.0387(13) 0.0253(12) 0.0267(12) 0.0087(10) 0.0190(10) 0.0058(10)
C24 0.0379(13) 0.0329(13) 0.0318(13) 0.0096(10) 0.0247(11) 0.0039(10)
C25 0.0297(12) 0.0322(12) 0.0269(12) 0.0046(10) 0.0176(10) 0.0074(10)
C26 0.0257(11) 0.0250(11) 0.0200(11) 0.0035(9) 0.0114(9) 0.0037(9)
C27 0.0256(11) 0.0240(11) 0.0211(11) 0.0056(9) 0.0137(9) 0.0036(9)
C28 0.0294(12) 0.0240(11) 0.0284(12) 0.0049(9) 0.0185(10) 0.0090(9)
C29 0.0267(11) 0.0231(11) 0.0302(12) 0.0114(9) 0.0140(10) 0.0088(9)
C30 0.0391(14) 0.0435(14) 0.0358(13) 0.0179(11) 0.0230(12) 0.0097(11)
C31 0.0515(18) 0.074(2) 0.0603(19) 0.0231(16) 0.0386(16) 0.0040(15)
C32 0.0254(11) 0.0275(11) 0.0310(12) 0.0120(10) 0.0149(10) 0.0126(9)
C33 0.0320(12) 0.0419(14) 0.0437(14) 0.0240(12) 0.0244(11) 0.0190(11)
C34 0.0411(14) 0.0555(16) 0.0382(14) 0.0215(13) 0.0247(12) 0.0268(13)
C35 0.0273(12) 0.0324(12) 0.0295(12) 0.0119(10) 0.0120(10) 0.0097(10)
C36 0.0416(15) 0.0455(15) 0.0332(14) 0.0123(12) 0.0106(12) 0.0060(12)
C37 0.0484(18) 0.066(2) 0.0563(19) 0.0038(16) 0.0157(16) -0.0094(16)
C38 0.0314(12) 0.0244(11) 0.0305(12) 0.0070(10) 0.0159(10) 0.0076(9)
C39 0.0436(15) 0.0345(14) 0.0299(13) 0.0016(11) 0.0134(12) 0.0032(11)
C40 0.0491(18) 0.059(2) 0.0456(17) 0.0065(15) 0.0027(14) -0.0162(15)
C57 0.196(9) 0.197(9) 0.123(6) 0.055(6) 0.060(6) 0.115(8)
C58 0.063(4) 0.151(7) 0.145(7) 0.023(6) 0.050(5) -0.002(4)
C59 0.182(8) 0.239(11) 0.121(6) 0.056(7) 0.054(6) 0.140(8)
O9A 0.0547(12) 0.0327(10) 0.0886(15) 0.0228(10) 0.0419(12) 0.0261(9)
O10A 0.0353(10) 0.0420(11) 0.0645(12) 0.0339(10) 0.0194(9) 0.0205(9)
O11A 0.047(7) 0.088(8) 0.028(5) 0.038(5) 0.021(4) 0.032(6)
O12A 0.051(4) 0.032(5) 0.040(3) 0.008(3) 0.034(3) 0.008(4)
C41A 0.163(9) 0.122(7) 0.059(5) 0.003(4) 0.052(5) 0.092(7)
C42A 0.045(4) 0.026(3) 0.082(7) 0.002(5) 0.032(6) 0.018(3)
C43A 0.145(11) 0.016(4) 0.36(3) 0.059(9) 0.183(15) 0.043(5)
C44A 0.044(5) 0.043(6) 0.233(18) 0.065(8) 0.068(8) 0.023(5)
C45A 0.216(12) 0.166(10) 0.196(13) 0.142(10) 0.172(11) 0.164(10)
C46A 0.051(4) 0.053(5) 0.100(7) 0.060(5) 0.053(5) 0.040(4)
C47A 0.126(13) 0.183(16) 0.65(4) 0.31(2) 0.19(2) 0.126(13)
C48A 0.096(8) 0.139(10) 0.114(9) 0.072(8) 0.026(7) 0.070(7)
C49A 0.075(4) 0.056(4) 0.041(3) 0.023(3) 0.017(3) 0.033(3)
C50A 0.024(5) 0.055(6) 0.026(3) 0.023(4) 0.009(3) 0.010(3)
C51A 0.044(3) 0.082(6) 0.045(4) 0.031(4) 0.023(3) 0.003(3)
C52A 0.0412(15) 0.0625(18) 0.0322(14) 0.0146(13) 0.0097(12) 0.0029(14)
C53A 0.230(11) 0.097(6) 0.283(14) 0.110(8) 0.197(11) 0.129(8)
C54A 0.103(8) 0.034(6) 0.078(8) 0.005(4) 0.072(7) 0.001(4)
C56A 0.078(6) 0.044(4) 0.091(8) -0.020(4) 0.062(6) -0.021(4)
O9B 0.0547(12) 0.0327(10) 0.0886(15) 0.0228(10) 0.0419(12) 0.0261(9)
O10B 0.0353(10) 0.0420(11) 0.0645(12) 0.0339(10) 0.0194(9) 0.0205(9)
O11B 0.023(4) 0.048(5) 0.023(5) 0.002(4) 0.002(3) -0.019(5)
O12B 0.035(4) 0.032(7) 0.030(4) 0.005(4) 0.016(3) -0.009(5)
C41B 0.092(12) 0.082(10) 0.134(10) 0.043(7) 0.086(10) 0.067(8)
C42B 0.040(4) 0.023(3) 0.054(6) 0.014(5) 0.021(5) 0.014(3)
C43B 0.275(15) 0.129(9) 0.082(6) 0.072(6) 0.105(8) 0.163(10)
C44B 0.044(5) 0.059(8) 0.123(8) -0.003(5) 0.034(6) 0.022(5)
C45B 0.033(3) 0.058(4) 0.096(7) 0.041(4) 0.023(4) 0.023(3)
C46B 0.031(4) 0.034(3) 0.050(4) 0.020(3) 0.010(3) 0.013(3)
C47B 0.115(6) 0.074(5) 0.045(4) 0.028(3) 0.028(4) 0.050(4)
C48B 0.051(4) 0.039(4) 0.066(4) 0.046(3) 0.026(3) 0.016(3)
C49B 0.063(4) 0.057(4) 0.044(4) 0.029(3) 0.021(3) 0.012(3)
C50B 0.028(5) 0.045(5) 0.025(3) 0.016(3) 0.009(4) 0.007(3)
C51B 0.064(4) 0.092(5) 0.049(4) 0.030(4) 0.033(3) 0.045(4)
C52B 0.0412(15) 0.0625(18) 0.0322(14) 0.0146(13) 0.0097(12) 0.0029(14)
C53B 0.146(10) 0.063(6) 0.046(5) 0.030(4) 0.038(5) 0.031(6)
C54B 0.032(4) 0.018(6) 0.026(4) -0.006(4) 0.022(3) -0.005(4)
C56B 0.115(15) 0.21(2) 0.017(6) -0.005(9) 0.003(7) -0.057(14)

loop_
_atom_type_symbol
_atom_type_description
_atom_type_scat_dispersion_real
_atom_type_scat_dispersion_imag
_atom_type_scat_source
C C 0.0033 0.0016 'International Tables Vol C Tables 4.2.6.8 and 6.1.1.4'
H H 0.0000 0.0000 'International Tables Vol C Tables 4.2.6.8 and 6.1.1.4'
O O 0.0106 0.0060 'International Tables Vol C Tables 4.2.6.8 and 6.1.1.4'

loop_
_geom_angle_atom_site_label_1
_geom_angle_atom_site_label_2
_geom_angle_atom_site_label_3
_geom_angle
_geom_angle_site_symmetry_1
_geom_angle_site_symmetry_3
C6 C1 C2 123.79(19) . .
C1 C2 C3 116.60(19) . .
C1 C2 C28 122.08(18) . .
C3 C2 C28 121.30(18) . .
C4 C3 O1 117.91(19) . .
C4 C3 C2 121.53(19) . .
O1 C3 C2 120.6(2) . .
C3 C4 C5 119.96(19) . .
C4 C5 O2 120.15(19) . .
C4 C5 C6 121.2(2) . .
O2 C5 C6 118.68(19) . .
C1 C6 C5 116.92(19) . .
C1 C6 C7 122.06(18) . .
C5 C6 C7 121.00(18) . .
C6 C7 C8 110.93(16) . .
C6 C7 C29 113.00(17) . .
C8 C7 C29 113.12(16) . .
C13 C8 C9 116.45(18) . .
C13 C8 C7 121.62(18) . .
C9 C8 C7 121.93(18) . .
C10 C9 O3 117.34(18) . .
C10 C9 C8 121.36(19) . .
O3 C9 C8 121.28(18) . .
C11 C10 C9 120.06(19) . .
C10 C11 O4 118.16(18) . .
C10 C11 C12 121.21(18) . .
O4 C11 C12 120.62(18) . .
C13 C12 C11 116.67(18) . .
C13 C12 C14 122.04(17) . .
C11 C12 C14 121.29(17) . .
C12 C13 C8 124.21(18) . .
C15 C14 C12 110.63(16) . .
C15 C14 C32 112.95(16) . .
C12 C14 C32 113.25(16) . .
C20 C15 C16 116.87(19) . .
C20 C15 C14 122.28(18) . .
C16 C15 C14 120.83(18) . .
O5 C16 C17 120.00(18) . .
O5 C16 C15 118.77(19) . .
C17 C16 C15 121.22(19) . .
C18 C17 C16 119.78(19) . .
C17 C18 O6 117.46(18) . .
C17 C18 C19 121.45(19) . .
O6 C18 C19 121.06(19) . .
C20 C19 C18 116.74(19) . .
C20 C19 C21 121.62(18) . .
C18 C19 C21 121.64(18) . .
C15 C20 C19 123.90(19) . .
C19 C21 C22 110.80(17) . .
C19 C21 C35 112.81(17) . .
C22 C21 C35 113.27(17) . .
C27 C22 C23 116.9(2) . .
C27 C22 C21 122.54(18) . .
C23 C22 C21 120.53(19) . .
O7 C23 C24 120.78(19) . .
O7 C23 C22 118.0(2) . .
C24 C23 C22 121.3(2) . .
C23 C24 C25 119.9(2) . .
C24 C25 O8 120.01(19) . .
C24 C25 C26 121.2(2) . .
O8 C25 C26 118.8(2) . .
C27 C26 C25 116.8(2) . .
C27 C26 C28 121.61(18) . .
C25 C26 C28 121.55(19) . .
C22 C27 C26 123.82(19) . .
C2 C28 C26 111.39(16) . .
C2 C28 C38 113.29(17) . .
C26 C28 C38 112.65(18) . .
C30 C29 C7 113.42(18) . .
C29 C30 C31 113.0(2) . .
C33 C32 C14 113.82(18) . .
C34 C33 C32 113.43(19) . .
C36 C35 C21 112.92(19) . .
C35 C36 C37 113.0(2) . .
C39 C38 C28 112.49(18) . .
C40 C39 C38 113.7(2) . .
O13 C58 O13 179.998(2) 2_766 .
O13 C58 C57 88.6(5) 2_766 .
O13 C58 C57 91.4(5) . .
O13 C58 C57 91.4(5) 2_766 2_766
O13 C58 C57 88.6(5) . 2_766
C57 C58 C57 179.998(3) . 2_766
O13 C58 C59 91.1(5) 2_766 .
O13 C58 C59 88.9(5) . .
C57 C58 C59 89.4(4) . .
C57 C58 C59 90.6(4) 2_766 .
O13 C58 C59 88.9(5) 2_766 2_766
O13 C58 C59 91.1(5) . 2_766
C57 C58 C59 90.6(4) . 2_766
C57 C58 C59 89.4(4) 2_766 2_766
C59 C58 C59 180.0(6) . 2_766
O9A C42A C43A 108.9(10) . .
O9A C42A C41A 100.6(7) . .
C43A C42A C41A 107.8(12) . .
O9A C42A C44A 108.3(9) . .
C43A C42A C44A 113.6(12) . .
C41A C42A C44A 116.6(12) . .
C47A C46A O10A 102.7(8) . .
C47A C46A C45A 122.4(13) . .
O10A C46A C45A 106.2(6) . .
C47A C46A C48A 114.3(13) . .
O10A C46A C48A 108.9(8) . .
C45A C46A C48A 101.7(9) . .
C52A C50A O11A 110.3(10) . .
C52A C50A C51A 109.3(8) . .
O11A C50A C51A 107.5(11) . .
C52A C50A C49A 113.4(6) . .
O11A C50A C49A 103.7(11) . .
C51A C50A C49A 112.4(9) . .
O12A C54A C56A 118.6(13) . .
O12A C54A C53A 106.6(12) . .
C56A C54A C53A 103.4(10) . .
O12A C54A C55A 104.7(9) . .
C56A C54A C55A 113.1(11) . .
C53A C54A C55A 110.2(11) . .
C44B C42B C43B 107.3(12) . .
C44B C42B C41B 105.5(13) . .
C43B C42B C41B 117.0(14) . .
C48B C46B C47B 111.9(7) . .
C48B C46B C45B 106.8(7) . .
C47B C46B C45B 114.9(7) . .
O11B C50B C51B 105.9(12) . .
O11B C50B C49B 113.9(10) . .
C51B C50B C49B 111.0(8) . .
O12B C54B C55B 114.3(13) . .
O12B C54B C56B 98.8(12) . .
C55B C54B C56B 131.1(15) . .
O12B C54B C53B 107.7(13) . .
C55B C54B C53B 108.5(10) . .
C56B C54B C53B 93.1(14) . .

loop_
_geom_bond_atom_site_label_1
_geom_bond_atom_site_label_2
_geom_bond_distance
_geom_bond_site_symmetry_2
O1 C3 1.386(3) .
C1 C6 1.390(3) .
C1 C2 1.395(3) .
O2 C5 1.385(3) .
C2 C3 1.396(3) .
C2 C28 1.523(3) .
O3 C9 1.386(2) .
C3 C4 1.377(3) .
O4 C11 1.384(2) .
C4 C5 1.384(3) .
O5 C16 1.382(2) .
C5 C6 1.396(3) .
O6 C18 1.384(3) .
C6 C7 1.527(3) .
O7 C23 1.378(3) .
C7 C8 1.531(3) .
C7 C29 1.536(3) .
O8 C25 1.385(3) .
C8 C13 1.391(3) .
C8 C9 1.396(3) .
C9 C10 1.382(3) .
C10 C11 1.382(3) .
C11 C12 1.395(3) .
C12 C13 1.391(3) .
C12 C14 1.528(3) .
O13 C58 1.447(6) .
C14 C15 1.522(3) .
C14 C32 1.540(3) .
C15 C20 1.388(3) .
C15 C16 1.396(3) .
C16 C17 1.385(3) .
C17 C18 1.382(3) .
C18 C19 1.394(3) .
C19 C20 1.392(3) .
C19 C21 1.520(3) .
C21 C22 1.523(3) .
C21 C35 1.542(3) .
C22 C27 1.387(3) .
C22 C23 1.394(3) .
C23 C24 1.379(3) .
C24 C25 1.384(3) .
C25 C26 1.392(3) .
C26 C27 1.391(3) .
C26 C28 1.527(3) .
C28 C38 1.535(3) .
C29 C30 1.519(3) .
C30 C31 1.521(3) .
C32 C33 1.526(3) .
C33 C34 1.514(3) .
C35 C36 1.513(3) .
C36 C37 1.515(4) .
C38 C39 1.524(3) .
C39 C40 1.506(4) .
C57 C58 1.657(9) .
C58 O13 1.447(6) 2_766
C58 C57 1.657(9) 2_766
C58 C59 1.691(8) .
C58 C59 1.691(8) 2_766
O9A C42A 1.399(10) .
O10A C46A 1.420(8) .
O11A C50A 1.461(18) .
O12A C54A 1.41(2) .
C41A C42A 1.526(13) .
C42A C43A 1.487(17) .
C42A C44A 1.55(2) .
C45A C46A 1.460(11) .
C46A C47A 1.397(19) .
C46A C48A 1.586(16) .
C49A C50A 1.503(11) .
C50A C52A 1.460(12) .
C50A C51A 1.496(12) .
C53A C54A 1.495(15) .
C54A C56A 1.41(2) .
C54A C55A 1.541(14) .
O11B C50B 1.41(2) .
O12B C54B 1.46(3) .
C41B C42B 1.540(19) .
C42B C44B 1.424(19) .
C42B C43B 1.467(12) .
C45B C46B 1.547(11) .
C46B C48B 1.503(11) .
C46B C47B 1.540(10) .
C49B C50B 1.515(14) .
C50B C51B 1.514(10) .
C53B C54B 1.506(15) .
C54B C55B 1.479(17) .
C54B C56B 1.50(3) .
